data_4073949
loop_
_publ_author_name
'Han, Yuan'
'Huynh, Han Vinh'
'Tan, Geok Kheng'

_publ_section_title
;
 Syntheses and Characterizations of Pd(II) Complexes Incorporating
 aN-Heterocyclic Carbene and AromaticN-Heterocycles
;
_journal_issue 25
_journal_name_full Organometallics
_journal_page_first 6447
_journal_paper_doi 10.1021/om700753d
_journal_volume 26
_journal_year 2007
_chemical_formula_sum 'C44 H60 Br4 N6 O2 Pd2'
_chemical_formula_weight 1237.42
_chemical_name_systematic
; 
 ? 
;
_space_group_IT_number 15
_symmetry_cell_setting monoclinic
_symmetry_space_group_name_Hall '-C 2yc'
_symmetry_space_group_name_H-M 'C 1 2/c 1'
_atom_sites_solution_hydrogens geom
_atom_sites_solution_primary direct
_atom_sites_solution_secondary difmap
_audit_creation_method SHELXL-97
_cell_angle_alpha 90.00
_cell_angle_beta 90.1380(10)
_cell_angle_gamma 90.00
_cell_formula_units_Z 8
_cell_length_a 14.9471(7)
_cell_length_b 10.1197(4)
_cell_length_c 64.853(3)
_cell_measurement_reflns_used 8242
_cell_measurement_temperature 223(2)
_cell_measurement_theta_max 27.46
_cell_measurement_theta_min 2.43
_cell_volume 9809.6(8)
_computing_cell_refinement 'Bruker SMART'
_computing_data_collection 'Bruker SMART'
_computing_data_reduction 'Bruker SAINT'
_computing_molecular_graphics 'Bruker SHELXTL'
_computing_publication_material 'Bruker SHELXTL'
_computing_structure_refinement 'SHELXL-97 (Sheldrick, 1997)'
_computing_structure_solution 'SHELXS-97 (Sheldrick, 1990)'
_diffrn_ambient_temperature 223(2)
_diffrn_measured_fraction_theta_full 0.998
_diffrn_measured_fraction_theta_max 0.998
_diffrn_measurement_device_type 'CCD area detector'
_diffrn_measurement_method 'phi and omega scans'
_diffrn_radiation_monochromator graphite
_diffrn_radiation_source 'fine-focus sealed tube'
_diffrn_radiation_type MoK\a
_diffrn_radiation_wavelength 0.71073
_diffrn_reflns_av_R_equivalents 0.0396
_diffrn_reflns_av_sigmaI/netI 0.0491
_diffrn_reflns_limit_h_max 19
_diffrn_reflns_limit_h_min -18
_diffrn_reflns_limit_k_max 12
_diffrn_reflns_limit_k_min -13
_diffrn_reflns_limit_l_max 54
_diffrn_reflns_limit_l_min -83
_diffrn_reflns_number 32683
_diffrn_reflns_theta_full 27.50
_diffrn_reflns_theta_max 27.50
_diffrn_reflns_theta_min 1.88
_exptl_absorpt_coefficient_mu 4.032
_exptl_absorpt_correction_T_max 0.6021
_exptl_absorpt_correction_T_min 0.2111
_exptl_absorpt_correction_type 'Sadabs, (Sheldrick 2001)'
_exptl_crystal_colour ORANGE
_exptl_crystal_density_diffrn 1.676
_exptl_crystal_density_meas 0
_exptl_crystal_density_method 'not measured'
_exptl_crystal_description BLOCK
_exptl_crystal_F_000 4912
_exptl_crystal_size_max 0.56
_exptl_crystal_size_mid 0.54
_exptl_crystal_size_min 0.14
_refine_diff_density_max 1.480
_refine_diff_density_min -1.271
_refine_diff_density_rms 0.165
_refine_ls_extinction_method none
_refine_ls_goodness_of_fit_ref 1.184
_refine_ls_hydrogen_treatment mixed
_refine_ls_matrix_type full
_refine_ls_number_parameters 530
_refine_ls_number_reflns 11233
_refine_ls_number_restraints 9
_refine_ls_restrained_S_all 1.185
_refine_ls_R_factor_all 0.0960
_refine_ls_R_factor_gt 0.0788
_refine_ls_shift/su_max 0.001
_refine_ls_shift/su_mean 0.000
_refine_ls_structure_factor_coef Fsqd
_refine_ls_weighting_details 'calc w=1/[\s^2^(Fo^2^)+(0.0347P)^2^+232.5524P] where P=(Fo^2^+2Fc^2^)/3'
_refine_ls_weighting_scheme calc
_refine_ls_wR_factor_gt 0.1699
_refine_ls_wR_factor_ref 0.1762
_reflns_number_gt 9170
_reflns_number_total 11233
_reflns_threshold_expression >2sigma(I)
_cod_data_source_file om700753d-file001.cif
_cod_data_source_block 5385
_cod_depositor_comments
;
The following automatic conversions were performed:

'_symmetry_cell_setting' value 'Monoclinic' changed to 'monoclinic'
according to /home/saulius/struct/CIF-dictionaries/cif_core.dic
dictionary named 'cif_core.dic' version 2.4.1 from 2010-06-29.

Automatic conversion script
Id: cif_fix_values 1715 2011-07-08 13:25:40Z adriana 
;
_cod_original_cell_volume 9809.6(7)
_cod_original_sg_symbol_H-M C2/c
_cod_database_code 4073949

loop_
_symmetry_equiv_pos_as_xyz
'x, y, z'
'-x, y, -z+1/2'
'x+1/2, y+1/2, z'
'-x+1/2, y+1/2, -z+1/2'
'-x, -y, -z'
'x, -y, z-1/2'
'-x+1/2, -y+1/2, -z'
'x+1/2, -y+1/2, z-1/2'

loop_
_atom_site_label
_atom_site_type_symbol
_atom_site_fract_x
_atom_site_fract_y
_atom_site_fract_z
_atom_site_U_iso_or_equiv
_atom_site_adp_type
_atom_site_occupancy
_atom_site_symmetry_multiplicity
_atom_site_calc_flag
_atom_site_refinement_flags
_atom_site_disorder_assembly
_atom_site_disorder_group
Pd1 Pd 0.17586(4) 0.83503(6) 0.293547(9) 0.02562(14) Uani 1 1 d . . .
Pd2 Pd 0.53659(4) 0.30850(6) 0.055967(10) 0.03182(16) Uani 1 1 d . . .
Br1 Br 0.18371(7) 1.07187(9) 0.298820(17) 0.0483(3) Uani 1 1 d . . .
Br2 Br 0.15995(6) 0.59727(10) 0.289893(18) 0.0480(3) Uani 1 1 d . . .
Br3 Br 0.44267(6) 0.29335(12) 0.086433(15) 0.0501(3) Uani 1 1 d . . .
Br4 Br 0.63964(8) 0.32887(14) 0.027210(16) 0.0628(3) Uani 1 1 d . . .
N1 N -0.0173(4) 0.8449(7) 0.30260(10) 0.0302(14) Uani 1 1 d . . .
N2 N 0.0627(4) 0.8219(7) 0.33036(9) 0.0293(14) Uani 1 1 d . . .
N3 N 0.2952(4) 0.8342(7) 0.27645(9) 0.0293(14) Uani 1 1 d . . .
N4 N 0.6830(5) 0.4178(7) 0.08171(11) 0.0343(16) Uani 1 1 d . . .
N5 N 0.6892(4) 0.2042(6) 0.07911(10) 0.0301(14) Uani 1 1 d . . .
N6 N 0.4267(5) 0.2944(8) 0.03583(11) 0.0407(17) Uani 1 1 d . . .
C1 C 0.0664(5) 0.8346(8) 0.31011(11) 0.0252(15) Uani 1 1 d . . .
C2 C -0.0779(5) 0.8367(9) 0.31902(12) 0.0329(18) Uani 1 1 d . . .
C3 C -0.1711(6) 0.8399(11) 0.31960(15) 0.046(2) Uani 1 1 d . . .
H3 H -0.2057 0.8518 0.3076 0.055 Uiso 1 1 calc R . .
C4 C -0.2097(6) 0.8245(12) 0.33890(16) 0.057(3) Uani 1 1 d . . .
H4 H -0.2724 0.8250 0.3400 0.068 Uiso 1 1 calc R . .
C5 C -0.1593(7) 0.8085(12) 0.35633(16) 0.059(3) Uani 1 1 d . . .
H5 H -0.1886 0.7977 0.3690 0.071 Uiso 1 1 calc R . .
C6 C -0.0668(7) 0.8075(10) 0.35600(14) 0.045(2) Uani 1 1 d . . .
H6 H -0.0328 0.7982 0.3681 0.054 Uiso 1 1 calc R . .
C7 C -0.0269(6) 0.8211(9) 0.33678(13) 0.0366(19) Uani 1 1 d . . .
C8 C -0.0390(5) 0.8589(10) 0.28038(12) 0.036(2) Uani 1 1 d . . .
H8 H 0.0191 0.8644 0.2731 0.043 Uiso 1 1 calc R . .
C9 C -0.0870(7) 0.9845(12) 0.27573(16) 0.059(3) Uani 1 1 d . . .
H9A H -0.1451 0.9836 0.2823 0.088 Uiso 1 1 calc R . .
H9B H -0.0947 0.9932 0.2609 0.088 Uiso 1 1 calc R . .
H9C H -0.0524 1.0586 0.2809 0.088 Uiso 1 1 calc R . .
C10 C -0.0842(6) 0.7352(11) 0.27253(16) 0.050(3) Uani 1 1 d . . .
H10A H -0.0478 0.6588 0.2759 0.076 Uiso 1 1 calc R . .
H10B H -0.0915 0.7410 0.2577 0.076 Uiso 1 1 calc R . .
H10C H -0.1424 0.7262 0.2790 0.076 Uiso 1 1 calc R . .
C11 C 0.1433(5) 0.8099(10) 0.34358(13) 0.038(2) Uani 1 1 d . . .
H11 H 0.1958 0.8142 0.3343 0.046 Uiso 1 1 calc R . .
C12 C 0.1501(7) 0.9275(12) 0.35805(16) 0.060(3) Uani 1 1 d . . .
H12A H 0.1506 1.0085 0.3501 0.090 Uiso 1 1 calc R . .
H12B H 0.2049 0.9211 0.3660 0.090 Uiso 1 1 calc R . .
H12C H 0.0992 0.9279 0.3673 0.090 Uiso 1 1 calc R . .
C13 C 0.1464(8) 0.6758(13) 0.35403(18) 0.070(4) Uani 1 1 d . . .
H13A H 0.0984 0.6698 0.3640 0.105 Uiso 1 1 calc R . .
H13B H 0.2034 0.6650 0.3610 0.105 Uiso 1 1 calc R . .
H13C H 0.1392 0.6068 0.3438 0.105 Uiso 1 1 calc R . .
C14 C 0.3702(5) 0.8810(10) 0.28552(14) 0.041(2) Uani 1 1 d . . .
H14 H 0.3669 0.9154 0.2990 0.050 Uiso 1 1 calc R . .
C15 C 0.4514(5) 0.8795(9) 0.27553(13) 0.038(2) Uani 1 1 d . . .
H15 H 0.5031 0.9095 0.2824 0.046 Uiso 1 1 calc R . .
C16 C 0.4571(5) 0.8344(8) 0.25562(12) 0.0264(15) Uani 1 1 d . . .
C17 C 0.3798(5) 0.7905(10) 0.24641(13) 0.0368(19) Uani 1 1 d . . .
H17 H 0.3805 0.7608 0.2327 0.044 Uiso 1 1 calc R . .
C18 C 0.3017(5) 0.7904(10) 0.25740(14) 0.041(2) Uani 1 1 d . . .
H18 H 0.2499 0.7572 0.2510 0.049 Uiso 1 1 calc R . .
C19 C 0.6419(5) 0.3118(8) 0.07390(12) 0.0306(17) Uani 1 1 d . . .
C20 C 0.7603(5) 0.3777(8) 0.09195(12) 0.0300(17) Uani 1 1 d . . .
C21 C 0.8265(6) 0.4487(10) 0.10271(14) 0.045(2) Uani 1 1 d . . .
H21 H 0.8242 0.5412 0.1038 0.054 Uiso 1 1 calc R . .
C22 C 0.8946(6) 0.3767(12) 0.11151(15) 0.052(3) Uani 1 1 d . . .
H22 H 0.9410 0.4211 0.1184 0.062 Uiso 1 1 calc R . .
C23 C 0.8961(6) 0.2403(12) 0.11044(16) 0.054(3) Uani 1 1 d . . .
H23 H 0.9423 0.1944 0.1172 0.065 Uiso 1 1 calc R . .
C24 C 0.8327(6) 0.1694(11) 0.09982(14) 0.048(2) Uani 1 1 d . . .
H24 H 0.8360 0.0770 0.0987 0.057 Uiso 1 1 calc R . .
C25 C 0.7635(5) 0.2407(7) 0.09082(12) 0.0264(15) Uani 1 1 d . . .
C26 C 0.6467(8) 0.5528(10) 0.08131(17) 0.053(3) Uani 1 1 d . . .
H26 H 0.5875 0.5431 0.0746 0.063 Uiso 1 1 calc R . .
C27 C 0.6964(14) 0.6348(15) 0.0674(3) 0.118(7) Uani 1 1 d . . .
H27A H 0.7467 0.6738 0.0746 0.178 Uiso 1 1 calc R . .
H27B H 0.6580 0.7044 0.0621 0.178 Uiso 1 1 calc R . .
H27C H 0.7182 0.5817 0.0560 0.178 Uiso 1 1 calc R . .
C28 C 0.6253(8) 0.5998(12) 0.10254(18) 0.062(3) Uani 1 1 d . . .
H28A H 0.6804 0.6164 0.1100 0.092 Uiso 1 1 calc R . .
H28B H 0.5908 0.5329 0.1097 0.092 Uiso 1 1 calc R . .
H28C H 0.5908 0.6808 0.1017 0.092 Uiso 1 1 calc R . .
C29 C 0.6627(6) 0.0685(8) 0.07338(14) 0.039(2) Uani 1 1 d . . .
H29 H 0.6069 0.0756 0.0652 0.047 Uiso 1 1 calc R . .
C30 C 0.7321(8) 0.0040(12) 0.05954(19) 0.065(3) Uani 1 1 d . . .
H30A H 0.7433 0.0605 0.0477 0.098 Uiso 1 1 calc R . .
H30B H 0.7099 -0.0809 0.0548 0.098 Uiso 1 1 calc R . .
H30C H 0.7872 -0.0086 0.0672 0.098 Uiso 1 1 calc R . .
C31 C 0.6403(9) -0.0111(12) 0.0928(2) 0.071(3) Uani 1 1 d . . .
H31A H 0.6948 -0.0289 0.1004 0.106 Uiso 1 1 calc R . .
H31B H 0.6125 -0.0940 0.0888 0.106 Uiso 1 1 calc R . .
H31C H 0.5995 0.0392 0.1013 0.106 Uiso 1 1 calc R . .
C32 C 0.4044(7) 0.3865(11) 0.02275(18) 0.058(3) Uani 1 1 d . . .
H32 H 0.4369 0.4660 0.0229 0.069 Uiso 1 1 calc R . .
C33 C 0.3352(8) 0.3729(10) 0.00865(19) 0.064(3) Uani 1 1 d . . .
H33 H 0.3214 0.4431 -0.0003 0.076 Uiso 1 1 calc R . .
C34 C 0.2869(6) 0.2591(9) 0.00761(12) 0.0356(19) Uani 1 1 d . . .
C35 C 0.3099(9) 0.1649(11) 0.02129(18) 0.075(4) Uani 1 1 d . . .
H35 H 0.2788 0.0841 0.0214 0.090 Uiso 1 1 calc R . .
C36 C 0.3799(9) 0.1862(13) 0.0353(2) 0.079(4) Uani 1 1 d . . .
H36 H 0.3937 0.1190 0.0448 0.094 Uiso 1 1 calc R . .
O1S O 0.6246(10) 0.7985(13) 0.1467(3) 0.165(7) Uani 1 1 d D . .
C1S C 0.6044(14) 0.6930(19) 0.1599(3) 0.130(8) Uani 1 1 d D . .
H1S1 H 0.6507 0.6839 0.1706 0.156 Uiso 1 1 calc R . .
H1S2 H 0.6004 0.6100 0.1522 0.156 Uiso 1 1 calc R . .
O2S O 0.5072(9) 0.9095(13) 0.04829(16) 0.118(4) Uani 1 1 d D C .
C2S C 0.5186(13) 0.725(3) 0.1692(3) 0.139(9) Uani 1 1 d . . .
H2S1 H 0.5198 0.7075 0.1841 0.166 Uiso 1 1 calc R . .
H2S2 H 0.4706 0.6729 0.1629 0.166 Uiso 1 1 calc R . .
C3S C 0.5042(11) 0.867(2) 0.1653(2) 0.113(7) Uani 1 1 d . . .
H3S1 H 0.4968 0.9148 0.1783 0.136 Uiso 1 1 calc R . .
H3S2 H 0.4508 0.8805 0.1568 0.136 Uiso 1 1 calc R . .
C4S C 0.5862(11) 0.9121(16) 0.1543(2) 0.095(5) Uani 1 1 d D . .
H4S1 H 0.5707 0.9729 0.1431 0.114 Uiso 1 1 calc R . .
H4S2 H 0.6272 0.9570 0.1638 0.114 Uiso 1 1 calc R . .
C5S C 0.5325(13) 0.889(2) 0.0279(2) 0.126(7) Uani 1 1 d D . .
H5S1 H 0.5784 0.8197 0.0271 0.151 Uiso 1 1 calc R A 1
H5S2 H 0.5571 0.9702 0.0220 0.151 Uiso 1 1 calc R A 1
C7S C 0.4156(17) 0.755(3) 0.0330(4) 0.202(14) Uani 1 1 d D . .
H7S1 H 0.3512 0.7395 0.0314 0.242 Uiso 1 1 calc R B 1
H7S2 H 0.4467 0.6697 0.0325 0.242 Uiso 1 1 calc R B 1
C8S C 0.4351(14) 0.826(2) 0.0529(3) 0.141(9) Uani 1 1 d D C .
H8S1 H 0.3830 0.8768 0.0574 0.169 Uiso 1 1 calc R . .
H8S2 H 0.4514 0.7628 0.0638 0.169 Uiso 1 1 calc R . .
C6SA C 0.4502(19) 0.847(4) 0.0162(5) 0.116(12) Uiso 0.50 1 d PD C 1
H6S1 H 0.4642 0.8006 0.0034 0.140 Uiso 0.50 1 calc PR C 1
H6S2 H 0.4095 0.9210 0.0135 0.140 Uiso 0.50 1 calc PR C 1
C6SB C 0.5103(18) 0.743(2) 0.0253(6) 0.118(12) Uiso 0.50 1 d PD C 2
H6S3 H 0.5134 0.7135 0.0109 0.142 Uiso 0.50 1 calc PR C 2
H6S4 H 0.5473 0.6856 0.0341 0.142 Uiso 0.50 1 calc PR C 2

loop_
_atom_site_aniso_label
_atom_site_aniso_U_11
_atom_site_aniso_U_22
_atom_site_aniso_U_33
_atom_site_aniso_U_23
_atom_site_aniso_U_13
_atom_site_aniso_U_12
Pd1 0.0172(2) 0.0360(3) 0.0237(3) 0.0014(2) 0.00487(19) -0.0009(2)
Pd2 0.0345(3) 0.0328(3) 0.0281(3) 0.0001(3) -0.0075(2) -0.0011(3)
Br1 0.0460(5) 0.0370(5) 0.0621(6) 0.0025(4) 0.0183(5) -0.0017(4)
Br2 0.0326(4) 0.0398(5) 0.0715(7) -0.0064(5) 0.0123(4) -0.0017(4)
Br3 0.0397(5) 0.0760(7) 0.0344(5) -0.0033(5) -0.0014(4) -0.0008(5)
Br4 0.0551(6) 0.0965(9) 0.0370(5) 0.0147(6) 0.0012(4) -0.0101(6)
N1 0.021(3) 0.042(4) 0.027(3) -0.001(3) 0.007(2) -0.001(3)
N2 0.030(3) 0.042(4) 0.016(3) -0.007(3) 0.007(2) 0.002(3)
N3 0.020(3) 0.045(4) 0.023(3) 0.001(3) 0.006(2) 0.000(3)
N4 0.037(4) 0.032(4) 0.033(4) -0.003(3) -0.005(3) 0.006(3)
N5 0.034(3) 0.028(3) 0.028(3) -0.002(3) 0.001(3) 0.004(3)
N6 0.042(4) 0.046(4) 0.033(4) 0.000(3) -0.010(3) -0.002(3)
C1 0.027(4) 0.029(4) 0.019(3) 0.005(3) 0.002(3) -0.001(3)
C2 0.028(4) 0.042(5) 0.029(4) -0.004(4) 0.009(3) -0.007(3)
C3 0.025(4) 0.069(7) 0.043(5) -0.003(5) 0.011(4) 0.001(4)
C4 0.030(5) 0.087(8) 0.054(6) -0.018(6) 0.021(4) -0.006(5)
C5 0.057(6) 0.077(8) 0.043(6) -0.004(6) 0.032(5) -0.013(6)
C6 0.050(5) 0.054(6) 0.032(5) -0.004(4) 0.019(4) -0.004(4)
C7 0.032(4) 0.040(5) 0.038(5) -0.006(4) 0.012(3) -0.003(4)
C8 0.023(4) 0.065(6) 0.019(4) 0.001(4) 0.001(3) 0.002(4)
C9 0.053(6) 0.081(8) 0.043(6) 0.007(6) -0.001(5) 0.028(6)
C10 0.035(5) 0.074(7) 0.043(5) 0.000(5) -0.002(4) -0.011(5)
C11 0.029(4) 0.057(6) 0.030(4) 0.008(4) -0.002(3) -0.002(4)
C12 0.059(7) 0.078(8) 0.043(6) -0.020(6) -0.004(5) -0.010(6)
C13 0.067(7) 0.089(9) 0.055(7) 0.033(7) -0.006(6) 0.016(7)
C14 0.028(4) 0.062(6) 0.035(5) -0.011(4) 0.004(3) -0.002(4)
C15 0.026(4) 0.053(5) 0.035(5) -0.013(4) 0.000(3) -0.009(4)
C16 0.020(3) 0.030(4) 0.029(4) 0.003(3) 0.004(3) 0.003(3)
C17 0.029(4) 0.057(6) 0.025(4) -0.002(4) 0.006(3) -0.002(4)
C18 0.015(3) 0.068(6) 0.039(5) -0.008(5) 0.003(3) -0.010(4)
C19 0.031(4) 0.028(4) 0.033(4) 0.000(3) -0.001(3) 0.003(3)
C20 0.039(4) 0.030(4) 0.021(4) -0.009(3) 0.002(3) -0.003(3)
C21 0.048(5) 0.051(6) 0.035(5) -0.017(4) -0.003(4) -0.011(4)
C22 0.036(5) 0.079(8) 0.041(5) -0.010(5) -0.006(4) -0.004(5)
C23 0.029(5) 0.087(8) 0.045(6) 0.001(6) -0.006(4) 0.014(5)
C24 0.043(5) 0.061(6) 0.039(5) 0.005(5) 0.002(4) 0.016(5)
C25 0.030(4) 0.022(4) 0.027(4) 0.005(3) 0.001(3) 0.005(3)
C26 0.069(7) 0.035(5) 0.054(6) 0.007(5) -0.006(5) 0.006(5)
C27 0.19(2) 0.053(9) 0.112(14) 0.024(9) 0.023(13) -0.004(11)
C28 0.062(7) 0.052(6) 0.072(8) -0.017(6) 0.003(6) 0.008(5)
C29 0.048(5) 0.029(4) 0.042(5) -0.003(4) 0.002(4) -0.003(4)
C30 0.067(7) 0.056(7) 0.072(8) -0.015(6) 0.002(6) 0.013(6)
C31 0.083(9) 0.049(7) 0.080(9) 0.012(6) 0.000(7) -0.016(6)
C32 0.065(7) 0.042(6) 0.066(7) -0.001(5) -0.032(6) -0.007(5)
C33 0.077(8) 0.040(6) 0.073(8) 0.010(5) -0.045(6) 0.002(5)
C34 0.038(4) 0.048(5) 0.020(4) -0.005(4) -0.010(3) 0.000(4)
C35 0.105(10) 0.055(7) 0.064(7) 0.033(6) -0.063(7) -0.042(7)
C36 0.100(10) 0.065(8) 0.070(8) 0.028(7) -0.054(8) -0.031(7)
O1S 0.133(12) 0.099(10) 0.26(2) -0.015(12) 0.107(13) -0.017(8)
C1S 0.144(18) 0.138(18) 0.109(14) -0.011(13) 0.058(13) -0.044(14)
O2S 0.146(10) 0.136(10) 0.071(7) -0.027(7) 0.016(7) -0.062(9)
C2S 0.097(14) 0.23(3) 0.091(13) -0.013(16) 0.025(11) -0.084(16)
C3S 0.083(11) 0.21(2) 0.042(7) 0.002(11) -0.008(7) 0.057(13)
C4S 0.103(12) 0.113(13) 0.069(9) 0.015(9) 0.000(8) 0.023(10)
C5S 0.137(16) 0.164(19) 0.076(11) -0.005(12) 0.050(11) -0.018(14)
C7S 0.15(2) 0.20(3) 0.26(3) -0.12(3) 0.03(2) -0.10(2)
C8S 0.17(2) 0.129(17) 0.125(16) 0.007(14) 0.085(15) -0.044(15)

loop_
_atom_type_symbol
_atom_type_description
_atom_type_scat_dispersion_real
_atom_type_scat_dispersion_imag
_atom_type_scat_source
C C 0.0033 0.0016 'International Tables Vol C Tables 4.2.6.8 and 6.1.1.4'
H H 0.0000 0.0000 'International Tables Vol C Tables 4.2.6.8 and 6.1.1.4'
N N 0.0061 0.0033 'International Tables Vol C Tables 4.2.6.8 and 6.1.1.4'
Br Br -0.2901 2.4595 'International Tables Vol C Tables 4.2.6.8 and 6.1.1.4'
Pd Pd -0.9988 1.0072 'International Tables Vol C Tables 4.2.6.8 and 6.1.1.4'
O O 0.0106 0.0060 'International Tables Vol C Tables 4.2.6.8 and 6.1.1.4'

loop_
_geom_angle_atom_site_label_1
_geom_angle_atom_site_label_2
_geom_angle_atom_site_label_3
_geom_angle
_geom_angle_site_symmetry_3
C1 Pd1 N3 178.5(3) .
C1 Pd1 Br1 88.0(2) .
N3 Pd1 Br1 92.2(2) .
C1 Pd1 Br2 88.3(2) .
N3 Pd1 Br2 91.6(2) .
Br1 Pd1 Br2 176.22(4) .
C19 Pd2 N6 176.4(3) .
C19 Pd2 Br4 86.8(2) .
N6 Pd2 Br4 91.4(2) .
C19 Pd2 Br3 89.0(2) .
N6 Pd2 Br3 92.8(2) .
Br4 Pd2 Br3 175.68(4) .
C1 N1 C2 108.8(6) .
C1 N1 C8 124.0(6) .
C2 N1 C8 127.1(6) .
C1 N2 C7 109.7(7) .
C1 N2 C11 123.2(6) .
C7 N2 C11 127.1(7) .
C18 N3 C14 117.6(7) .
C18 N3 Pd1 124.2(5) .
C14 N3 Pd1 118.2(5) .
C19 N4 C20 109.1(7) .
C19 N4 C26 124.8(7) .
C20 N4 C26 125.9(7) .
C19 N5 C25 109.9(6) .
C19 N5 C29 123.5(7) .
C25 N5 C29 126.6(7) .
C36 N6 C32 116.7(8) .
C36 N6 Pd2 119.6(7) .
C32 N6 Pd2 123.6(7) .
N2 C1 N1 109.1(6) .
N2 C1 Pd1 125.6(5) .
N1 C1 Pd1 125.3(5) .
C7 C2 C3 121.8(8) .
C7 C2 N1 106.4(7) .
C3 C2 N1 131.8(8) .
C4 C3 C2 116.0(9) .
C5 C4 C3 122.0(9) .
C4 C5 C6 122.5(9) .
C5 C6 C7 116.4(9) .
C2 C7 C6 121.2(8) .
C2 C7 N2 106.0(7) .
C6 C7 N2 132.7(9) .
N1 C8 C9 112.5(8) .
N1 C8 C10 110.2(8) .
C9 C8 C10 115.1(8) .
N2 C11 C13 110.8(8) .
N2 C11 C12 110.3(8) .
C13 C11 C12 115.0(9) .
N3 C14 C15 121.5(8) .
C16 C15 C14 120.2(8) .
C15 C16 C17 117.6(7) .
C15 C16 C16 121.3(8) 2_655
C17 C16 C16 121.1(8) 2_655
C18 C17 C16 119.4(8) .
N3 C18 C17 123.6(8) .
N4 C19 N5 108.4(7) .
N4 C19 Pd2 127.5(6) .
N5 C19 Pd2 124.0(6) .
C25 C20 N4 107.1(7) .
C25 C20 C21 120.8(8) .
N4 C20 C21 132.0(8) .
C22 C21 C20 117.0(9) .
C21 C22 C23 121.4(9) .
C24 C23 C22 122.3(9) .
C23 C24 C25 116.9(10) .
C20 C25 C24 121.5(8) .
C20 C25 N5 105.4(7) .
C24 C25 N5 133.1(8) .
C27 C26 N4 110.9(11) .
C27 C26 C28 120.5(11) .
N4 C26 C28 111.1(9) .
N5 C29 C30 111.4(8) .
N5 C29 C31 110.0(8) .
C30 C29 C31 114.2(9) .
N6 C32 C33 123.2(10) .
C34 C33 C32 120.8(9) .
C35 C34 C33 115.6(8) .
C35 C34 C34 122.5(11) 7
C33 C34 C34 121.9(10) 7
C34 C35 C36 120.5(10) .
N6 C36 C35 123.2(10) .
C4S O1S C1S 108.8(15) .
O1S C1S C2S 105.9(18) .
C5S O2S C8S 108.8(12) .
C1S C2S C3S 106.1(15) .
C2S C3S C4S 105.1(14) .
O1S C4S C3S 105.0(15) .
O2S C5S C6SA 107.2(19) .
O2S C5S C6SB 100.9(19) .
C6SA C5S C6SB 60(2) .
C8S C7S C6SB 98(2) .
C8S C7S C6SA 104.8(19) .
C6SB C7S C6SA 60(2) .
O2S C8S C7S 104.6(13) .
C5S C6SA C7S 95.2(16) .
C7S C6SB C5S 95.2(16) .

loop_
_geom_bond_atom_site_label_1
_geom_bond_atom_site_label_2
_geom_bond_distance
_geom_bond_site_symmetry_2
Pd1 C1 1.959(7) .
Pd1 N3 2.102(6) .
Pd1 Br1 2.4238(11) .
Pd1 Br2 2.4293(12) .
Pd2 C19 1.955(8) .
Pd2 N6 2.101(7) .
Pd2 Br4 2.4304(12) .
Pd2 Br3 2.4313(12) .
N1 C1 1.346(9) .
N1 C2 1.402(9) .
N1 C8 1.483(10) .
N2 C1 1.321(9) .
N2 C7 1.404(10) .
N2 C11 1.482(10) .
N3 C18 1.317(11) .
N3 C14 1.351(10) .
N4 C19 1.336(10) .
N4 C20 1.392(10) .
N4 C26 1.470(12) .
N5 C19 1.341(10) .
N5 C25 1.395(10) .
N5 C29 1.476(10) .
N6 C36 1.299(13) .
N6 C32 1.303(12) .
C2 C7 1.389(12) .
C2 C3 1.393(11) .
C3 C4 1.388(13) .
C4 C5 1.367(16) .
C5 C6 1.382(14) .
C6 C7 1.390(12) .
C8 C9 1.491(13) .
C8 C10 1.511(13) .
C11 C13 1.517(14) .
C11 C12 1.519(14) .
C14 C15 1.378(11) .
C15 C16 1.372(11) .
C16 C17 1.373(11) .
C16 C16 1.477(13) 2_655
C17 C18 1.369(11) .
C20 C25 1.388(11) .
C20 C21 1.406(11) .
C21 C22 1.375(14) .
C22 C23 1.382(16) .
C23 C24 1.372(15) .
C24 C25 1.389(11) .
C26 C27 1.435(18) .
C26 C28 1.493(15) .
C29 C30 1.520(14) .
C29 C31 1.531(14) .
C32 C33 1.386(13) .
C33 C34 1.361(14) .
C34 C35 1.346(13) .
C34 C34 1.490(15) 7
C35 C36 1.401(13) .
O1S C4S 1.378(14) .
O1S C1S 1.404(15) .
C1S C2S 1.46(3) .
O2S C5S 1.392(13) .
O2S C8S 1.405(14) .
C2S C3S 1.47(3) .
C3S C4S 1.49(2) .
C5S C6SA 1.503(10) .
C5S C6SB 1.524(10) .
C7S C8S 1.503(10) .
C7S C6SB 1.506(10) .
C7S C6SA 1.525(10) .
